data_2200033
loop_
_publ_author_name
'Slouf, Miroslav'

_publ_section_title
;
 3-Carboxypyridinium chloride
;
_journal_issue 1
_journal_name_full 'Acta Crystallographica Section E'
_journal_page_first o61
_journal_page_last o62
_journal_paper_doi 10.1107/S1600536800019632
_journal_volume 57
_journal_year 2001
_chemical_formula_iupac 'C6 H6 O2 N1 1+, Cl1 1-'
_chemical_formula_moiety 'C6 H6 O2 N1 1+, Cl1 1-'
_chemical_formula_sum 'C6 H6 Cl N O2'
_chemical_formula_weight 159.57
_chemical_name_common '3-carboxypyridinium chloride'
_chemical_name_systematic
;
3-carboxypyridinium chloride
;
_space_group_IT_number 11
_symmetry_cell_setting monoclinic
_symmetry_space_group_name_Hall '-P 2yb'
_symmetry_space_group_name_H-M 'P 1 21/m 1'
_audit_creation_method SHELXL-97
_cell_angle_alpha 90.00
_cell_angle_beta 99.555(5)
_cell_angle_gamma 90.00
_cell_formula_units_Z 2
_cell_length_a 7.1704(3)
_cell_length_b 6.6685(6)
_cell_length_c 7.4937(6)
_cell_measurement_reflns_used 2406
_cell_measurement_temperature 293(2)
_cell_measurement_theta_max 25
_cell_measurement_theta_min 1
_cell_volume 353.35(5)
_computing_cell_refinement 'HKL SCALEPACK (Otwinowski & Minor, 1997)'
_computing_data_collection 'COLLECT (Nonius, 1995)'
_computing_data_reduction
;
HKL DENZO and SCALEPACK (Otwinowski & Minor, 1997) and
JANA2000 (Petricek & Dusek, 2000)
;
_computing_molecular_graphics 'PLATON (Spek, 1990)'
_computing_publication_material SHELXL97
_computing_structure_refinement 'SHELXL97 (Sheldrick, 1997)'
_computing_structure_solution 'SIR97 (Altomare et al., 1999)'
_diffrn_ambient_temperature 293(2)
_diffrn_detector_area_resol_mean .110
_diffrn_measured_fraction_theta_full .999
_diffrn_measured_fraction_theta_max .999
_diffrn_measurement_device_type 'Nonius KappaCCD'
_diffrn_measurement_method '\f and \w'
_diffrn_radiation_monochromator graphite
_diffrn_radiation_source 'fine-focus sealed tube'
_diffrn_radiation_type MoK\a
_diffrn_radiation_wavelength .71070
_diffrn_reflns_av_R_equivalents .015
_diffrn_reflns_av_sigmaI/netI .030
_diffrn_reflns_limit_h_max 8
_diffrn_reflns_limit_h_min -8
_diffrn_reflns_limit_k_max 7
_diffrn_reflns_limit_k_min 0
_diffrn_reflns_limit_l_max 8
_diffrn_reflns_limit_l_min 0
_diffrn_reflns_number 2406
_diffrn_reflns_theta_full 25.0
_diffrn_reflns_theta_max 25.0
_diffrn_reflns_theta_min 2.76
_diffrn_standards_decay_% 0
_diffrn_standards_number 0
_exptl_absorpt_coefficient_mu .47
_exptl_absorpt_correction_type none
_exptl_crystal_colour 'translucent colourless'
_exptl_crystal_density_diffrn 1.500
_exptl_crystal_density_method 'not measured'
_exptl_crystal_description prism
_exptl_crystal_F_000 164
_exptl_crystal_size_max .3
_exptl_crystal_size_mid .2
_exptl_crystal_size_min .2
_refine_diff_density_max .21
_refine_diff_density_min -.22
_refine_ls_extinction_coef .090(17)
_refine_ls_extinction_method SHELXL97
_refine_ls_goodness_of_fit_ref 1.11
_refine_ls_hydrogen_treatment refall
_refine_ls_matrix_type full
_refine_ls_number_parameters 80
_refine_ls_number_reflns 679
_refine_ls_number_restraints 0
_refine_ls_restrained_S_all 1.11
_refine_ls_R_factor_all .036
_refine_ls_R_factor_gt .031
_refine_ls_shift/su_max <0.001
_refine_ls_shift/su_mean <0.001
_refine_ls_structure_factor_coef Fsqd
_refine_ls_weighting_details 'calc w = 1/[\s^2^(Fo^2^)+(0.0263P)^2^+0.1615P] where P = (Fo^2^+2Fc^2^)/3'
_refine_ls_weighting_scheme calc
_refine_ls_wR_factor_ref .077
_reflns_number_gt 608
_reflns_number_total 679
_reflns_threshold_expression I>2\s(I)
_cod_data_source_file cf6022.cif
_cod_data_source_block I
_cod_original_sg_symbol_H-M 'P 21/m'
_cod_original_formula_sum 'C6 H6 Cl1 N1 O2'
_cod_database_code 2200033
_cod_database_fobs_code 2200033

loop_
_symmetry_equiv_pos_as_xyz
'x, y, z'
'-x, y+1/2, -z'
'-x, -y, -z'
'x, -y-1/2, z'

loop_
_atom_site_label
_atom_site_fract_x
_atom_site_fract_y
_atom_site_fract_z
_atom_site_U_iso_or_equiv
_atom_site_adp_type
_atom_site_calc_flag
_atom_site_refinement_flags
_atom_site_occupancy
_atom_site_disorder_assembly
_atom_site_disorder_group
_atom_site_type_symbol
Cl1 .71876(9) .2500 .14792(8) .0409(3) Uani d S 1 . . Cl
O1 .5551(2) .2500 .4790(2) .0510(6) Uani d S 1 . . O
O2 .2816(3) .2500 .2907(2) .0765(9) Uani d S 1 . . O
C7 .3704(4) .2500 .4408(3) .0427(7) Uani d S 1 . . C
C1 .2747(3) .2500 .6036(3) .0350(6) Uani d S 1 . . C
C2 .3771(4) .2500 .7746(3) .0353(6) Uani d S 1 . . C
N3 .2875(3) .2500 .9170(3) .0369(6) Uani d S 1 . . N
C4 .1005(4) .2500 .9007(4) .0443(7) Uani d S 1 . . C
C5 -.0081(4) .2500 .7323(4) .0501(8) Uani d S 1 . . C
C6 .0793(4) .2500 .5825(4) .0437(7) Uani d S 1 . . C
H1 .610(6) .2500 .363(6) .093(13) Uiso d S 1 . . H
H2 .505(4) .2500 .801(3) .038(7) Uiso d S 1 . . H
H3 .359(4) .2500 1.022(4) .050(9) Uiso d S 1 . . H
H4 .050(4) .2500 1.006(4) .047(8) Uiso d S 1 . . H
H5 -.139(5) .2500 .728(4) .059(9) Uiso d S 1 . . H
H6 .012(4) .2500 .470(4) .046(8) Uiso d S 1 . . H

loop_
_atom_site_aniso_label
_atom_site_aniso_U_11
_atom_site_aniso_U_22
_atom_site_aniso_U_33
_atom_site_aniso_U_12
_atom_site_aniso_U_13
_atom_site_aniso_U_23
Cl1 .0355(4) .0539(5) .0344(4) .000 .0089(3) .000
O1 .0328(11) .0905(17) .0301(10) .000 .0065(8) .000
O2 .0413(12) .166(3) .0220(10) .000 .0035(8) .000
C7 .0375(15) .0633(19) .0271(13) .000 .0052(11) .000
C1 .0328(13) .0470(17) .0250(12) .000 .0038(10) .000
C2 .0309(14) .0467(17) .0281(13) .000 .0047(10) .000
N3 .0394(13) .0475(14) .0229(11) .000 .0022(9) .000
C4 .0438(16) .0583(19) .0340(15) .000 .0161(12) .000
C5 .0311(15) .079(2) .0407(16) .000 .0086(12) .000
C6 .0350(14) .065(2) .0290(14) .000 -.0007(11) .000

loop_
_atom_type_symbol
_atom_type_description
_atom_type_scat_dispersion_real
_atom_type_scat_dispersion_imag
_atom_type_scat_source
C C .0033 .0016 'International Tables Vol C Tables 4.2.6.8 and 6.1.1.4'
H H .0000 .0000 'International Tables Vol C Tables 4.2.6.8 and 6.1.1.4'
Cl Cl .1484 .1585 'International Tables Vol C Tables 4.2.6.8 and 6.1.1.4'
N N .0061 .0033 'International Tables Vol C Tables 4.2.6.8 and 6.1.1.4'
O O .0106 .0060 'International Tables Vol C Tables 4.2.6.8 and 6.1.1.4'

loop_
_geom_angle_atom_site_label_1
_geom_angle_atom_site_label_2
_geom_angle_atom_site_label_3
_geom_angle
_geom_angle_publ_flag
O2 C7 O1 124.5(2) yes
C7 O1 H1 110(2) yes
O2 C7 C1 121.5(2) yes
O1 C7 C1 114.0(2) yes
C2 C1 C6 118.9(2) no
C2 C1 C7 121.1(2) no
C6 C1 C7 120.0(2) no
N3 C2 C1 119.6(2) no
N3 C2 H2 115.5(17) no
C1 C2 H2 124.8(17) no
C4 N3 C2 122.7(2) no
C4 N3 H3 121(2) no
C2 N3 H3 116(2) no
N3 C4 C5 119.8(2) no
N3 C4 H4 117.2(18) no
C5 C4 H4 123.0(18) no
C4 C5 C6 119.1(3) no
C4 C5 H5 116.7(19) no
C6 C5 H5 124.2(19) no
C5 C6 C1 119.8(2) no
C5 C6 H6 121.1(18) no
C1 C6 H6 119.0(18) no

loop_
_geom_bond_atom_site_label_1
_geom_bond_atom_site_label_2
_geom_bond_site_symmetry_2
_geom_bond_distance
_geom_bond_publ_flag
O1 C7 . 1.308(3) yes
O2 C7 . 1.197(3) yes
C7 C1 . 1.496(3) yes
C1 C2 . 1.367(3) yes
C1 C6 . 1.383(4) yes
C2 N3 . 1.333(3) yes
N3 C4 . 1.326(4) yes
C4 C5 . 1.369(4) yes
C5 C6 . 1.373(4) yes
O1 H1 . 1.01(4) yes
C2 H2 . .91(3) yes
N3 H3 . .86(3) yes
C4 H4 . .92(3) yes
C5 H5 . .93(3) yes
C6 H6 . .90(3) yes

loop_
_geom_hbond_atom_site_label_D
_geom_hbond_atom_site_label_H
_geom_hbond_atom_site_label_A
_geom_hbond_site_symmetry_A
_geom_hbond_distance_DH
_geom_hbond_distance_HA
_geom_hbond_distance_DA
_geom_hbond_angle_DHA
_geom_hbond_publ_flag
O1 H1 Cl1 . 1.01(4) 1.90(4) 2.9154(19) 179.0(10) yes
N3 H3 O2 1_556 .86(3) 2.18(3) 2.808(3) 130(3) yes
N3 H3 Cl1 1_556 .86(3) 2.60(3) 3.283(2) 137(3) yes

loop_
_cod_related_entry_id
_cod_related_entry_database
_cod_related_entry_code
1 ChemSpider 64631
